data_4303310
loop_
_publ_author_name
'Suzanne C. Bart'
'Frank W. Heinemann'
'Christian Anthon'
'Christina Hauser'
'Karsten Meyer'

_publ_contact_author
;                                                                               
        Prof. Dr. K. Meyer       
        Department of Chemistry and Pharmacy
        Inorganic Chemistry
        Universit\"at Erlangen-N\"urnberg                   
        Egerlandstr. 1                                     
        D-91058 Erlangen                               
        Bundesrepublik Deutschland                             
;
_publ_contact_author_email Karsten.Meyer@chemie.uni-erlangen.de
_publ_contact_author_fax '049 9131 852-7367'
_publ_contact_author_phone '049 9131 852-7360'
_publ_section_title
;
A New Tripodal Ligand System with Steric and Electronic Modularity for
Uranium Coordination Chemistry
;
_journal_name_full 'Inorganic Chemistry'
_journal_page_first 9419
_journal_page_last 9426
_journal_paper_doi 10.1021/ic9012697
_journal_volume 48
_journal_year 2009
_chemical_formula_moiety 'C12 H15 Cl3'
_chemical_formula_sum 'C12 H15 Cl3'
_chemical_formula_weight 265.59
_chemical_name_systematic
; 
 ? 
;
_space_group_IT_number 2
_symmetry_cell_setting triclinic
_symmetry_space_group_name_Hall '-P 1'
_symmetry_space_group_name_H-M 'P -1'
_atom_sites_solution_hydrogens geom
_atom_sites_solution_primary direct
_atom_sites_solution_secondary difmap
_audit_creation_method SHELXL-97
_cell_angle_alpha 117.915(6)
_cell_angle_beta 108.127(3)
_cell_angle_gamma 102.038(6)
_cell_formula_units_Z 2
_cell_length_a 9.2206(4)
_cell_length_b 9.3069(8)
_cell_length_c 9.3088(5)
_cell_measurement_reflns_used 39
_cell_measurement_temperature 150(2)
_cell_measurement_theta_max 20.00
_cell_measurement_theta_min 6.00
_cell_volume 608.26(10)
_computing_cell_refinement 'EVALCCD (Duisenberg, 2003)'
_computing_data_collection 'COLLECT (Bruker-Nonius, 2002)'
_computing_data_reduction 'EVALCCD (Duisenberg, 2003)'
_computing_molecular_graphics 'SHELXTL 6.12 (Bruker AXS, 2002)'
_computing_publication_material 'SHELXTL 6.12 (Bruker AXS, 2002)'
_computing_structure_refinement 'SHELXTL 6.12 (Bruker AXS, 2002)'
_computing_structure_solution 'SHELXTL 6.12 (Bruker AXS, 2002)'
_diffrn_ambient_temperature 150(2)
_diffrn_detector_area_resol_mean 9
_diffrn_measured_fraction_theta_full 0.998
_diffrn_measured_fraction_theta_max 0.998
_diffrn_measurement_device_type 'Bruker-Nonius KappaCCD'
_diffrn_measurement_method
;
 \w-rotations with 2.00 \% and 12 sec per frame
;
_diffrn_radiation_monochromator graphite
_diffrn_radiation_source 'fine-focus sealed tube'
_diffrn_radiation_type MoK\a
_diffrn_radiation_wavelength 0.71073
_diffrn_reflns_av_R_equivalents 0.0473
_diffrn_reflns_av_sigmaI/netI 0.0422
_diffrn_reflns_limit_h_max 11
_diffrn_reflns_limit_h_min -11
_diffrn_reflns_limit_k_max 11
_diffrn_reflns_limit_k_min -11
_diffrn_reflns_limit_l_max 11
_diffrn_reflns_limit_l_min -11
_diffrn_reflns_number 10411
_diffrn_reflns_theta_full 27.10
_diffrn_reflns_theta_max 27.10
_diffrn_reflns_theta_min 3.50
_exptl_absorpt_coefficient_mu 0.717
_exptl_absorpt_correction_T_max 0.880
_exptl_absorpt_correction_T_min 0.777
_exptl_absorpt_correction_type multi-scan
_exptl_absorpt_process_details 'SADABS, Bruker-AXS, 2002'
_exptl_crystal_colour colorless
_exptl_crystal_density_diffrn 1.450
_exptl_crystal_density_method 'not measured'
_exptl_crystal_description prism
_exptl_crystal_F_000 276
_exptl_crystal_size_max 0.35
_exptl_crystal_size_mid 0.32
_exptl_crystal_size_min 0.18
_refine_diff_density_max 0.348
_refine_diff_density_min -0.277
_refine_diff_density_rms 0.060
_refine_ls_extinction_method none
_refine_ls_goodness_of_fit_ref 1.007
_refine_ls_hydrogen_treatment constr
_refine_ls_matrix_type full
_refine_ls_number_parameters 139
_refine_ls_number_reflns 2664
_refine_ls_number_restraints 0
_refine_ls_restrained_S_all 1.007
_refine_ls_R_factor_all 0.0571
_refine_ls_R_factor_gt 0.0351
_refine_ls_shift/su_max 0.000
_refine_ls_shift/su_mean 0.000
_refine_ls_structure_factor_coef Fsqd
_refine_ls_weighting_details 'calc w=1/[\s^2^(Fo^2^)+(0.0368P)^2^+0.3492P] where P=(Fo^2^+2Fc^2^)/3'
_refine_ls_weighting_scheme calc
_refine_ls_wR_factor_gt 0.0781
_refine_ls_wR_factor_ref 0.0851
_reflns_number_gt 2024
_reflns_number_total 2664
_reflns_threshold_expression >2sigma(I)
_cod_data_source_file ic9012697_si_001_2.cif
_cod_data_source_block sd0735
_cod_original_sg_symbol_Hall -P1
_cod_database_code 4303310

loop_
_symmetry_equiv_pos_as_xyz
'x, y, z'
'-x, -y, -z'

loop_
_atom_site_label
_atom_site_type_symbol
_atom_site_fract_x
_atom_site_fract_y
_atom_site_fract_z
_atom_site_U_iso_or_equiv
_atom_site_adp_type
_atom_site_occupancy
_atom_site_symmetry_multiplicity
_atom_site_calc_flag
_atom_site_refinement_flags
_atom_site_disorder_assembly
_atom_site_disorder_group
Cl1 Cl 0.47246(6) 0.37403(7) 0.61455(9) 0.03151(16) Uani 1 1 d . . .
Cl2 Cl -0.27909(7) -0.07117(7) -0.04659(7) 0.02965(15) Uani 1 1 d . . .
Cl3 Cl -0.19781(8) 0.25433(8) 0.81854(8) 0.03289(16) Uani 1 1 d . . .
C1 C 0.1621(2) 0.3642(3) 0.5735(3) 0.0178(4) Uani 1 1 d . . .
C2 C 0.0451(2) 0.3045(2) 0.3955(3) 0.0176(4) Uani 1 1 d . . .
C3 C -0.1239(2) 0.1957(2) 0.3236(3) 0.0165(4) Uani 1 1 d . . .
C4 C -0.1760(2) 0.1356(3) 0.4201(3) 0.0179(4) Uani 1 1 d . . .
C5 C -0.0560(2) 0.1868(3) 0.5917(3) 0.0173(4) Uani 1 1 d . . .
C6 C 0.1124(2) 0.3045(3) 0.6708(3) 0.0193(4) Uani 1 1 d . . .
C7 C 0.1012(3) 0.3572(3) 0.2843(3) 0.0246(5) Uani 1 1 d . . .
H7A H 0.0316 0.2605 0.1526 0.037 Uiso 1 1 calc R . .
H7B H 0.2194 0.3782 0.3204 0.037 Uiso 1 1 calc R . .
H7C H 0.0891 0.4671 0.3077 0.037 Uiso 1 1 calc R . .
C8 C -0.3600(3) 0.0215(3) 0.3411(3) 0.0252(5) Uani 1 1 d . . .
H8A H -0.4082 -0.0666 0.2079 0.038 Uiso 1 1 calc R . .
H8B H -0.4203 0.0982 0.3640 0.038 Uiso 1 1 calc R . .
H8C H -0.3707 -0.0410 0.4002 0.038 Uiso 1 1 calc R . .
C9 C 0.2394(3) 0.3669(3) 0.8613(3) 0.0301(5) Uani 1 1 d . . .
H9A H 0.3363 0.4768 0.9139 0.045 Uiso 1 1 calc R . .
H9B H 0.2772 0.2733 0.8512 0.045 Uiso 1 1 calc R . .
H9C H 0.1867 0.3910 0.9416 0.045 Uiso 1 1 calc R . .
C10 C 0.3405(2) 0.4921(3) 0.6564(3) 0.0231(5) Uani 1 1 d . . .
H10A H 0.3855 0.5774 0.7910 0.028 Uiso 1 1 calc R . .
H10B H 0.3431 0.5620 0.6025 0.028 Uiso 1 1 calc R . .
C11 C -0.2511(3) 0.1418(3) 0.1399(3) 0.0201(4) Uani 1 1 d . . .
H11A H -0.2134 0.2355 0.1200 0.024 Uiso 1 1 calc R . .
H11B H -0.3602 0.1321 0.1396 0.024 Uiso 1 1 calc R . .
C12 C -0.1091(3) 0.1183(3) 0.6932(3) 0.0228(5) Uani 1 1 d . . .
H12A H -0.0106 0.1227 0.7804 0.027 Uiso 1 1 calc R . .
H12B H -0.1937 -0.0079 0.6043 0.027 Uiso 1 1 calc R . .

loop_
_atom_site_aniso_label
_atom_site_aniso_U_11
_atom_site_aniso_U_22
_atom_site_aniso_U_33
_atom_site_aniso_U_23
_atom_site_aniso_U_13
_atom_site_aniso_U_12
Cl1 0.0186(3) 0.0316(3) 0.0509(4) 0.0259(3) 0.0187(3) 0.0122(2)
Cl2 0.0317(3) 0.0258(3) 0.0202(3) 0.0080(2) 0.0084(2) 0.0122(2)
Cl3 0.0409(3) 0.0415(3) 0.0368(3) 0.0271(3) 0.0292(3) 0.0233(3)
C1 0.0138(9) 0.0148(9) 0.0226(10) 0.0089(8) 0.0085(8) 0.0070(8)
C2 0.0199(10) 0.0150(9) 0.0219(10) 0.0110(8) 0.0121(8) 0.0096(8)
C3 0.0155(10) 0.0154(9) 0.0187(10) 0.0090(8) 0.0087(8) 0.0078(8)
C4 0.0179(10) 0.0153(9) 0.0222(11) 0.0104(9) 0.0113(8) 0.0079(8)
C5 0.0218(10) 0.0165(9) 0.0199(10) 0.0115(8) 0.0128(8) 0.0114(8)
C6 0.0205(10) 0.0183(10) 0.0196(10) 0.0098(9) 0.0097(9) 0.0116(8)
C7 0.0226(11) 0.0271(11) 0.0287(12) 0.0175(10) 0.0155(10) 0.0093(9)
C8 0.0179(11) 0.0276(11) 0.0286(12) 0.0174(10) 0.0100(9) 0.0052(9)
C9 0.0260(12) 0.0360(13) 0.0225(12) 0.0161(10) 0.0069(10) 0.0123(10)
C10 0.0170(10) 0.0188(10) 0.0281(12) 0.0113(9) 0.0090(9) 0.0066(8)
C11 0.0192(10) 0.0207(10) 0.0204(10) 0.0115(9) 0.0092(9) 0.0089(8)
C12 0.0258(11) 0.0246(11) 0.0283(12) 0.0189(10) 0.0158(10) 0.0140(9)

loop_
_atom_type_symbol
_atom_type_description
_atom_type_scat_dispersion_real
_atom_type_scat_dispersion_imag
_atom_type_scat_source
C C 0.0033 0.0016 'International Tables Vol C Tables 4.2.6.8 and 6.1.1.4'
H H 0.0000 0.0000 'International Tables Vol C Tables 4.2.6.8 and 6.1.1.4'
Cl Cl 0.1484 0.1585 'International Tables Vol C Tables 4.2.6.8 and 6.1.1.4'

loop_
_geom_angle_atom_site_label_1
_geom_angle_atom_site_label_2
_geom_angle_atom_site_label_3
_geom_angle
_geom_angle_site_symmetry_1
_geom_angle_site_symmetry_3
_geom_angle_publ_flag
C6 C1 C2 120.49(18) . . ?
C6 C1 C10 120.61(18) . . ?
C2 C1 C10 118.91(18) . . ?
C3 C2 C1 118.88(18) . . ?
C3 C2 C7 120.52(18) . . ?
C1 C2 C7 120.60(18) . . ?
C2 C3 C4 121.13(18) . . ?
C2 C3 C11 119.22(18) . . ?
C4 C3 C11 119.65(17) . . ?
C5 C4 C3 119.11(18) . . ?
C5 C4 C8 120.91(18) . . ?
C3 C4 C8 119.96(18) . . ?
C4 C5 C6 120.48(18) . . ?
C4 C5 C12 119.61(18) . . ?
C6 C5 C12 119.89(18) . . ?
C1 C6 C5 119.66(18) . . ?
C1 C6 C9 120.30(18) . . ?
C5 C6 C9 120.04(19) . . ?
C2 C7 H7A 109.5 . . ?
C2 C7 H7B 109.5 . . ?
H7A C7 H7B 109.5 . . ?
C2 C7 H7C 109.5 . . ?
H7A C7 H7C 109.5 . . ?
H7B C7 H7C 109.5 . . ?
C4 C8 H8A 109.5 . . ?
C4 C8 H8B 109.5 . . ?
H8A C8 H8B 109.5 . . ?
C4 C8 H8C 109.5 . . ?
H8A C8 H8C 109.5 . . ?
H8B C8 H8C 109.5 . . ?
C6 C9 H9A 109.5 . . ?
C6 C9 H9B 109.5 . . ?
H9A C9 H9B 109.5 . . ?
C6 C9 H9C 109.5 . . ?
H9A C9 H9C 109.5 . . ?
H9B C9 H9C 109.5 . . ?
C1 C10 Cl1 111.29(14) . . ?
C1 C10 H10A 109.4 . . ?
Cl1 C10 H10A 109.4 . . ?
C1 C10 H10B 109.4 . . ?
Cl1 C10 H10B 109.4 . . ?
H10A C10 H10B 108.0 . . ?
C3 C11 Cl2 111.28(13) . . ?
C3 C11 H11A 109.4 . . ?
Cl2 C11 H11A 109.4 . . ?
C3 C11 H11B 109.4 . . ?
Cl2 C11 H11B 109.4 . . ?
H11A C11 H11B 108.0 . . ?
C5 C12 Cl3 109.83(14) . . ?
C5 C12 H12A 109.7 . . ?
Cl3 C12 H12A 109.7 . . ?
C5 C12 H12B 109.7 . . ?
Cl3 C12 H12B 109.7 . . ?
H12A C12 H12B 108.2 . . ?

loop_
_geom_bond_atom_site_label_1
_geom_bond_atom_site_label_2
_geom_bond_distance
_geom_bond_site_symmetry_2
_geom_bond_publ_flag
Cl1 C10 1.815(2) . ?
Cl2 C11 1.815(2) . ?
Cl3 C12 1.810(2) . ?
C1 C6 1.401(3) . ?
C1 C2 1.413(3) . ?
C1 C10 1.500(3) . ?
C2 C3 1.401(3) . ?
C2 C7 1.511(3) . ?
C3 C4 1.406(3) . ?
C3 C11 1.502(3) . ?
C4 C5 1.404(3) . ?
C4 C8 1.512(3) . ?
C5 C6 1.406(3) . ?
C5 C12 1.503(3) . ?
C6 C9 1.521(3) . ?
C7 H7A 0.9800 . ?
C7 H7B 0.9800 . ?
C7 H7C 0.9800 . ?
C8 H8A 0.9800 . ?
C8 H8B 0.9800 . ?
C8 H8C 0.9800 . ?
C9 H9A 0.9800 . ?
C9 H9B 0.9800 . ?
C9 H9C 0.9800 . ?
C10 H10A 0.9900 . ?
C10 H10B 0.9900 . ?
C11 H11A 0.9900 . ?
C11 H11B 0.9900 . ?
C12 H12A 0.9900 . ?
C12 H12B 0.9900 . ?

loop_
_cod_related_entry_id
_cod_related_entry_database
_cod_related_entry_code
1 ChemSpider 256883
